data_7122939
loop_
_publ_author_name
'Huang, Zhe'
'Tan, Genwen'
'Chen, Chao'
'Zhang, Wen-Xiong'
'Wang, Xinping'
'Xi, Zhenfeng'

_publ_section_title
;
 Selective reduction of 1,5-diazacyclooctatetraenes: synthesis and
 structures of aromatic diazacyclooctatetraenyl dianions and
 2,6-bipyrrolinyl dianionic Co(II) complex
;
_journal_name_full 'Chemical Communications'
_journal_paper_doi 10.1039/C9CC00075E
_journal_year 2019
_chemical_formula_sum 'C84 H112 Co2 N6'
_chemical_formula_weight 1323.65
_space_group_crystal_system monoclinic
_space_group_IT_number 14
_space_group_name_Hall '-P 2yn'
_space_group_name_H-M_alt 'P 1 21/n 1'
_symmetry_space_group_name_Hall '-P 2yn'
_symmetry_space_group_name_H-M 'P 1 21/n 1'
_atom_sites_solution_hydrogens geom
_audit_creation_method SHELXL-2014/7
_audit_update_record
;
2018-12-03 deposited with the CCDC.
2019-02-04 downloaded from the CCDC.
;
_cell_angle_alpha 90
_cell_angle_beta 97.497(2)
_cell_angle_gamma 90
_cell_formula_units_Z 4
_cell_length_a 23.3208(18)
_cell_length_b 14.4351(12)
_cell_length_c 25.484(2)
_cell_measurement_reflns_used 9875
_cell_measurement_temperature 123(2)
_cell_measurement_theta_max 27.47
_cell_measurement_theta_min 2.23
_cell_volume 8505.5(12)
_computing_structure_refinement 'SHELXL-2014/7 (Sheldrick, 2014)'
_diffrn_ambient_temperature 123(2)
_diffrn_measured_fraction_theta_full 0.999
_diffrn_measured_fraction_theta_max 0.999
_diffrn_measurement_device_type 'Bruker D8 Quest'
_diffrn_measurement_method '\f and \w scans'
_diffrn_radiation_type MoK\a
_diffrn_radiation_wavelength 0.71073
_diffrn_reflns_av_R_equivalents 0.0606
_diffrn_reflns_av_unetI/netI 0.0562
_diffrn_reflns_Laue_measured_fraction_full 0.999
_diffrn_reflns_Laue_measured_fraction_max 0.999
_diffrn_reflns_limit_h_max 27
_diffrn_reflns_limit_h_min -26
_diffrn_reflns_limit_k_max 17
_diffrn_reflns_limit_k_min -17
_diffrn_reflns_limit_l_max 27
_diffrn_reflns_limit_l_min -30
_diffrn_reflns_number 56408
_diffrn_reflns_point_group_measured_fraction_full 0.999
_diffrn_reflns_point_group_measured_fraction_max 0.999
_diffrn_reflns_theta_full 24.999
_diffrn_reflns_theta_max 24.999
_diffrn_reflns_theta_min 2.142
_diffrn_source 'microfocus sealed tube (Incoatec ImS)'
_exptl_absorpt_coefficient_mu 0.431
_exptl_absorpt_correction_T_max 0.7456
_exptl_absorpt_correction_T_min 0.5468
_exptl_absorpt_correction_type multi-scan
_exptl_absorpt_process_details 'SadAbs 2016/2 (Bruker AXS)'
_exptl_crystal_colour brown
_exptl_crystal_density_diffrn 1.034
_exptl_crystal_description block
_exptl_crystal_F_000 2848
_exptl_crystal_size_max 0.220
_exptl_crystal_size_mid 0.190
_exptl_crystal_size_min 0.150
_refine_diff_density_max 0.516
_refine_diff_density_min -0.579
_refine_diff_density_rms 0.056
_refine_ls_extinction_method none
_refine_ls_goodness_of_fit_ref 1.014
_refine_ls_hydrogen_treatment constr
_refine_ls_matrix_type full
_refine_ls_number_parameters 855
_refine_ls_number_reflns 14951
_refine_ls_number_restraints 0
_refine_ls_restrained_S_all 1.014
_refine_ls_R_factor_all 0.0555
_refine_ls_R_factor_gt 0.0421
_refine_ls_shift/su_max 0.002
_refine_ls_shift/su_mean 0.000
_refine_ls_structure_factor_coef Fsqd
_refine_ls_weighting_details 'w=1/[\s^2^(Fo^2^)+(0.0552P)^2^+4.4647P] where P=(Fo^2^+2Fc^2^)/3'
_refine_ls_weighting_scheme calc
_refine_ls_wR_factor_gt 0.1083
_refine_ls_wR_factor_ref 0.1182
_reflns_Friedel_coverage 0.000
_reflns_number_gt 12054
_reflns_number_total 14951
_reflns_threshold_expression 'I > 2\s(I)'
_cod_data_source_file c9cc00075e2.cif
_cod_data_source_block p21n_a_sq
_cod_original_cell_volume 8505.4(12)
_cod_database_code 7122939
_shelx_shelxl_version_number 2014/7
_shelx_space_group_comment
;
The symmetry employed for this shelxl refinement is uniquely defined
by the following loop, which should always be used as a source of
symmetry information in preference to the above space-group names.
They are only intended as comments.
;
_shelx_estimated_absorpt_t_min 0.911
_shelx_estimated_absorpt_t_max 0.938

loop_
_space_group_symop_operation_xyz
'x, y, z'
'-x+1/2, y+1/2, -z+1/2'
'-x, -y, -z'
'x-1/2, -y-1/2, z-1/2'

loop_
_atom_site_label
_atom_site_type_symbol
_atom_site_fract_x
_atom_site_fract_y
_atom_site_fract_z
_atom_site_U_iso_or_equiv
_atom_site_adp_type
_atom_site_occupancy
_atom_site_site_symmetry_order
_atom_site_calc_flag
_atom_site_refinement_flags_posn
_atom_site_refinement_flags_adp
Co1 Co 0.54368(2) 0.58903(2) 0.81484(2) 0.01943(8) Uani 1 1 d . .
Co2 Co 0.43709(2) 0.21578(2) 0.66062(2) 0.01750(8) Uani 1 1 d . .
N1 N 0.49234(7) 0.49811(12) 0.78528(6) 0.0191(4) Uani 1 1 d . .
N2 N 0.48211(7) 0.28424(12) 0.71258(7) 0.0200(4) Uani 1 1 d . .
N3 N 0.55400(8) 0.72471(12) 0.81309(7) 0.0227(4) Uani 1 1 d . .
N4 N 0.59396(7) 0.56621(13) 0.88205(7) 0.0241(4) Uani 1 1 d . .
N5 N 0.36459(7) 0.15391(12) 0.67378(7) 0.0212(4) Uani 1 1 d . .
N6 N 0.44873(7) 0.15027(12) 0.59505(6) 0.0188(4) Uani 1 1 d . .
C1 C 0.43558(9) 0.46925(14) 0.78570(8) 0.0192(4) Uani 1 1 d . .
C2 C 0.52693(9) 0.27004(15) 0.75368(8) 0.0203(4) Uani 1 1 d . .
C3 C 0.46530(8) 0.38323(14) 0.71522(8) 0.0189(4) Uani 1 1 d . .
C4 C 0.51874(8) 0.43291(14) 0.74999(8) 0.0181(4) Uani 1 1 d . .
C5 C 0.54661(9) 0.34841(15) 0.77756(8) 0.0204(4) Uani 1 1 d . .
H5 H 0.5747 0.3507 0.8081 0.025 Uiso 1 1 calc R U
C6 C 0.41949(9) 0.40198(15) 0.75030(8) 0.0215(5) Uani 1 1 d . .
H6 H 0.3836 0.3702 0.7478 0.026 Uiso 1 1 calc R U
C7 C 0.36477(11) 0.44476(18) 0.85098(10) 0.0363(6) Uani 1 1 d . .
H7A H 0.3428 0.4022 0.8260 0.054 Uiso 1 1 calc R U
H7B H 0.3383 0.4763 0.8720 0.054 Uiso 1 1 calc R U
H7C H 0.3935 0.4098 0.8746 0.054 Uiso 1 1 calc R U
C8 C 0.42808(10) 0.58514(17) 0.85953(9) 0.0281(5) Uani 1 1 d . .
H8A H 0.4590 0.5524 0.8819 0.042 Uiso 1 1 calc R U
H8B H 0.4011 0.6120 0.8818 0.042 Uiso 1 1 calc R U
H8C H 0.4449 0.6347 0.8401 0.042 Uiso 1 1 calc R U
C9 C 0.55291(9) 0.17341(15) 0.76535(8) 0.0240(5) Uani 1 1 d . .
C10 C 0.61312(10) 0.17046(17) 0.74730(10) 0.0341(6) Uani 1 1 d . .
H10A H 0.6297 0.1084 0.7535 0.051 Uiso 1 1 calc R U
H10B H 0.6383 0.2160 0.7674 0.051 Uiso 1 1 calc R U
H10C H 0.6099 0.1851 0.7095 0.051 Uiso 1 1 calc R U
C11 C 0.56061(11) 0.15445(17) 0.82548(9) 0.0339(6) Uani 1 1 d . .
H11A H 0.5228 0.1564 0.8383 0.051 Uiso 1 1 calc R U
H11B H 0.5859 0.2017 0.8438 0.051 Uiso 1 1 calc R U
H11C H 0.5780 0.0931 0.8325 0.051 Uiso 1 1 calc R U
C12 C 0.51589(11) 0.09623(15) 0.73718(9) 0.0307(5) Uani 1 1 d . .
H12A H 0.4764 0.1006 0.7462 0.046 Uiso 1 1 calc R U
H12B H 0.5324 0.0359 0.7485 0.046 Uiso 1 1 calc R U
H12C H 0.5152 0.1028 0.6988 0.046 Uiso 1 1 calc R U
C13 C 0.44925(9) 0.42210(15) 0.65927(8) 0.0218(5) Uani 1 1 d . .
C14 C 0.40635(10) 0.48898(17) 0.64879(9) 0.0313(5) Uani 1 1 d . .
H14 H 0.3853 0.5086 0.6763 0.038 Uiso 1 1 calc R U
C15 C 0.39401(11) 0.52742(19) 0.59853(10) 0.0396(6) Uani 1 1 d . .
H15 H 0.3647 0.5733 0.5921 0.047 Uiso 1 1 calc R U
C16 C 0.42376(12) 0.49971(18) 0.55810(9) 0.0381(6) Uani 1 1 d . .
H16 H 0.4149 0.5259 0.5238 0.046 Uiso 1 1 calc R U
C17 C 0.46655(12) 0.43356(18) 0.56765(9) 0.0382(6) Uani 1 1 d . .
H17 H 0.4874 0.4140 0.5400 0.046 Uiso 1 1 calc R U
C18 C 0.47896(10) 0.39557(16) 0.61811(8) 0.0275(5) Uani 1 1 d . .
H18 H 0.5086 0.3503 0.6244 0.033 Uiso 1 1 calc R U
C19 C 0.55977(9) 0.48582(15) 0.71925(8) 0.0205(4) Uani 1 1 d . .
C20 C 0.54566(10) 0.57445(15) 0.69924(8) 0.0247(5) Uani 1 1 d . .
H20 H 0.5107 0.6028 0.7064 0.030 Uiso 1 1 calc R U
C21 C 0.58164(11) 0.62154(17) 0.66932(9) 0.0333(6) Uani 1 1 d . .
H21 H 0.5713 0.6818 0.6563 0.040 Uiso 1 1 calc R U
C22 C 0.63237(11) 0.58148(18) 0.65830(10) 0.0373(6) Uani 1 1 d . .
H22 H 0.6570 0.6138 0.6377 0.045 Uiso 1 1 calc R U
C23 C 0.64704(10) 0.49419(19) 0.67738(10) 0.0377(6) Uani 1 1 d . .
H23 H 0.6818 0.4660 0.6696 0.045 Uiso 1 1 calc R U
C24 C 0.61146(10) 0.44713(17) 0.70795(9) 0.0302(5) Uani 1 1 d . .
H24 H 0.6226 0.3875 0.7214 0.036 Uiso 1 1 calc R U
C25 C 0.55514(12) 0.87140(17) 0.86395(10) 0.0368(6) Uani 1 1 d . .
H25A H 0.5419 0.8967 0.8288 0.055 Uiso 1 1 calc R U
H25B H 0.5928 0.8983 0.8774 0.055 Uiso 1 1 calc R U
H25C H 0.5270 0.8867 0.8880 0.055 Uiso 1 1 calc R U
C26 C 0.56081(9) 0.76767(16) 0.86033(9) 0.0260(5) Uani 1 1 d . .
C27 C 0.57486(10) 0.72130(16) 0.90858(9) 0.0284(5) Uani 1 1 d . .
H27 H 0.5690 0.7561 0.9390 0.034 Uiso 1 1 calc R U
C28 C 0.59631(9) 0.63131(17) 0.91894(9) 0.0280(5) Uani 1 1 d . .
C29 C 0.62488(12) 0.6125(2) 0.97506(9) 0.0405(6) Uani 1 1 d . .
H29A H 0.5954 0.5939 0.9971 0.061 Uiso 1 1 calc R U
H29B H 0.6444 0.6687 0.9897 0.061 Uiso 1 1 calc R U
H29C H 0.6533 0.5626 0.9746 0.061 Uiso 1 1 calc R U
C30 C 0.55656(10) 0.78037(15) 0.76623(9) 0.0262(5) Uani 1 1 d . .
C31 C 0.61004(11) 0.81429(18) 0.75510(10) 0.0352(6) Uani 1 1 d . .
C32 C 0.61178(13) 0.86620(19) 0.70917(11) 0.0431(7) Uani 1 1 d . .
H32 H 0.6477 0.8906 0.7017 0.052 Uiso 1 1 calc R U
C33 C 0.56293(13) 0.88271(18) 0.67467(11) 0.0433(7) Uani 1 1 d . .
H33 H 0.5651 0.9179 0.6435 0.052 Uiso 1 1 calc R U
C34 C 0.51069(12) 0.84839(17) 0.68511(10) 0.0364(6) Uani 1 1 d . .
H34 H 0.4770 0.8601 0.6609 0.044 Uiso 1 1 calc R U
C35 C 0.50613(10) 0.79663(15) 0.73063(9) 0.0269(5) Uani 1 1 d . .
C36 C 0.66708(11) 0.7955(2) 0.78995(11) 0.0482(8) Uani 1 1 d . .
H36 H 0.6593 0.7524 0.8189 0.058 Uiso 1 1 calc R U
C37 C 0.71007(13) 0.7488(3) 0.75831(13) 0.0599(9) Uani 1 1 d . .
H37A H 0.6934 0.6909 0.7431 0.090 Uiso 1 1 calc R U
H37B H 0.7459 0.7353 0.7817 0.090 Uiso 1 1 calc R U
H37C H 0.7186 0.7901 0.7298 0.090 Uiso 1 1 calc R U
C38 C 0.69347(15) 0.8843(3) 0.81536(15) 0.0797(12) Uani 1 1 d . .
H38A H 0.7045 0.9255 0.7878 0.120 Uiso 1 1 calc R U
H38B H 0.7278 0.8689 0.8402 0.120 Uiso 1 1 calc R U
H38C H 0.6650 0.9155 0.8344 0.120 Uiso 1 1 calc R U
C39 C 0.44757(10) 0.76085(17) 0.74116(9) 0.0292(5) Uani 1 1 d . .
H39 H 0.4540 0.6989 0.7584 0.035 Uiso 1 1 calc R U
C40 C 0.42013(12) 0.8233(2) 0.77946(11) 0.0470(7) Uani 1 1 d . .
H40A H 0.4453 0.8259 0.8134 0.071 Uiso 1 1 calc R U
H40B H 0.3824 0.7981 0.7850 0.071 Uiso 1 1 calc R U
H40C H 0.4151 0.8858 0.7645 0.071 Uiso 1 1 calc R U
C41 C 0.40530(11) 0.74696(19) 0.69052(10) 0.0372(6) Uani 1 1 d . .
H41A H 0.3946 0.8074 0.6746 0.056 Uiso 1 1 calc R U
H41B H 0.3705 0.7154 0.6991 0.056 Uiso 1 1 calc R U
H41C H 0.4237 0.7093 0.6654 0.056 Uiso 1 1 calc R U
C42 C 0.62472(9) 0.47923(17) 0.89210(8) 0.0272(5) Uani 1 1 d . .
C43 C 0.67705(10) 0.46823(18) 0.87045(9) 0.0331(6) Uani 1 1 d . .
C44 C 0.70481(11) 0.3831(2) 0.87705(11) 0.0439(7) Uani 1 1 d . .
H44 H 0.7397 0.3740 0.8622 0.053 Uiso 1 1 calc R U
C45 C 0.68337(12) 0.3116(2) 0.90446(11) 0.0473(7) Uani 1 1 d . .
H45 H 0.7035 0.2543 0.9087 0.057 Uiso 1 1 calc R U
C46 C 0.63269(11) 0.32370(19) 0.92567(10) 0.0392(6) Uani 1 1 d . .
H46 H 0.6183 0.2745 0.9450 0.047 Uiso 1 1 calc R U
C47 C 0.60182(10) 0.40666(17) 0.91946(9) 0.0309(5) Uani 1 1 d . .
C48 C 0.54460(11) 0.41202(18) 0.94164(9) 0.0338(6) Uani 1 1 d . .
H48 H 0.5282 0.4754 0.9343 0.041 Uiso 1 1 calc R U
C49 C 0.55199(14) 0.3965(2) 1.00167(10) 0.0490(7) Uani 1 1 d . .
H49A H 0.5661 0.3335 1.0096 0.074 Uiso 1 1 calc R U
H49B H 0.5147 0.4049 1.0148 0.074 Uiso 1 1 calc R U
H49C H 0.5799 0.4413 1.0189 0.074 Uiso 1 1 calc R U
C50 C 0.50191(11) 0.3419(2) 0.91452(10) 0.0416(6) Uani 1 1 d . .
H50A H 0.4952 0.3548 0.8765 0.062 Uiso 1 1 calc R U
H50B H 0.4653 0.3465 0.9293 0.062 Uiso 1 1 calc R U
H50C H 0.5177 0.2793 0.9204 0.062 Uiso 1 1 calc R U
C51 C 0.70348(10) 0.5471(2) 0.84305(10) 0.0388(6) Uani 1 1 d . .
H51 H 0.6715 0.5810 0.8211 0.047 Uiso 1 1 calc R U
C52 C 0.73359(11) 0.6157(2) 0.88427(12) 0.0489(7) Uani 1 1 d . .
H52A H 0.7049 0.6423 0.9048 0.073 Uiso 1 1 calc R U
H52B H 0.7518 0.6653 0.8661 0.073 Uiso 1 1 calc R U
H52C H 0.7632 0.5829 0.9081 0.073 Uiso 1 1 calc R U
C53 C 0.74657(12) 0.5151(2) 0.80623(12) 0.0551(8) Uani 1 1 d . .
H53A H 0.7807 0.4885 0.8273 0.083 Uiso 1 1 calc R U
H53B H 0.7582 0.5682 0.7861 0.083 Uiso 1 1 calc R U
H53C H 0.7283 0.4682 0.7817 0.083 Uiso 1 1 calc R U
C54 C 0.45108(10) -0.00371(16) 0.55214(9) 0.0282(5) Uani 1 1 d . .
H54A H 0.4618 0.0319 0.5221 0.042 Uiso 1 1 calc R U
H54B H 0.4198 -0.0468 0.5396 0.042 Uiso 1 1 calc R U
H54C H 0.4847 -0.0386 0.5686 0.042 Uiso 1 1 calc R U
C55 C 0.43092(9) 0.06176(15) 0.59231(8) 0.0214(5) Uani 1 1 d . .
C56 C 0.39289(9) 0.02365(15) 0.62461(8) 0.0225(5) Uani 1 1 d . .
H56 H 0.3908 -0.0421 0.6240 0.027 Uiso 1 1 calc R U
C57 C 0.35724(9) 0.06703(15) 0.65791(8) 0.0219(5) Uani 1 1 d . .
C58 C 0.30850(10) 0.00908(16) 0.67356(10) 0.0318(5) Uani 1 1 d . .
H58A H 0.3225 -0.0275 0.7050 0.048 Uiso 1 1 calc R U
H58B H 0.2942 -0.0326 0.6444 0.048 Uiso 1 1 calc R U
H58C H 0.2770 0.0497 0.6815 0.048 Uiso 1 1 calc R U
C59 C 0.32254(9) 0.19846(15) 0.70231(9) 0.0226(5) Uani 1 1 d . .
C60 C 0.28330(9) 0.26083(16) 0.67459(9) 0.0268(5) Uani 1 1 d . .
C61 C 0.24443(10) 0.30697(18) 0.70219(10) 0.0349(6) Uani 1 1 d . .
H61 H 0.2178 0.3494 0.6839 0.042 Uiso 1 1 calc R U
C62 C 0.24362(11) 0.29248(18) 0.75569(11) 0.0376(6) Uani 1 1 d . .
H62 H 0.2167 0.3247 0.7739 0.045 Uiso 1 1 calc R U
C63 C 0.28191(10) 0.23145(17) 0.78225(10) 0.0328(6) Uani 1 1 d . .
H63 H 0.2811 0.2218 0.8190 0.039 Uiso 1 1 calc R U
C64 C 0.32196(9) 0.18326(16) 0.75675(9) 0.0257(5) Uani 1 1 d . .
C65 C 0.36308(10) 0.11797(17) 0.78964(9) 0.0319(5) Uani 1 1 d . .
H65 H 0.3870 0.0857 0.7654 0.038 Uiso 1 1 calc R U
C66 C 0.40369(12) 0.1729(2) 0.83027(10) 0.0431(7) Uani 1 1 d . .
H66A H 0.4257 0.2175 0.8119 0.065 Uiso 1 1 calc R U
H66B H 0.4305 0.1303 0.8510 0.065 Uiso 1 1 calc R U
H66C H 0.3809 0.2061 0.8540 0.065 Uiso 1 1 calc R U
C67 C 0.33101(13) 0.04426(19) 0.81790(11) 0.0447(7) Uani 1 1 d . .
H67A H 0.3105 0.0741 0.8446 0.067 Uiso 1 1 calc R U
H67B H 0.3589 -0.0005 0.8352 0.067 Uiso 1 1 calc R U
H67C H 0.3032 0.0121 0.7920 0.067 Uiso 1 1 calc R U
C68 C 0.28052(10) 0.27509(17) 0.61534(10) 0.0328(6) Uani 1 1 d . .
H68 H 0.3203 0.2650 0.6057 0.039 Uiso 1 1 calc R U
C69 C 0.24065(13) 0.2026(2) 0.58590(11) 0.0508(7) Uani 1 1 d . .
H69A H 0.2567 0.1406 0.5937 0.076 Uiso 1 1 calc R U
H69B H 0.2375 0.2141 0.5477 0.076 Uiso 1 1 calc R U
H69C H 0.2022 0.2067 0.5974 0.076 Uiso 1 1 calc R U
C70 C 0.26159(12) 0.37327(19) 0.59767(12) 0.0458(7) Uani 1 1 d . .
H70A H 0.2207 0.3820 0.6018 0.069 Uiso 1 1 calc R U
H70B H 0.2668 0.3818 0.5604 0.069 Uiso 1 1 calc R U
H70C H 0.2851 0.4187 0.6195 0.069 Uiso 1 1 calc R U
C71 C 0.47104(9) 0.18869(15) 0.54930(8) 0.0223(5) Uani 1 1 d . .
C72 C 0.52961(10) 0.21047(15) 0.55044(8) 0.0243(5) Uani 1 1 d . .
C73 C 0.54875(11) 0.24591(17) 0.50473(9) 0.0317(5) Uani 1 1 d . .
H73 H 0.5886 0.2602 0.5050 0.038 Uiso 1 1 calc R U
C74 C 0.51070(12) 0.26067(18) 0.45892(9) 0.0380(6) Uani 1 1 d . .
H74 H 0.5244 0.2834 0.4279 0.046 Uiso 1 1 calc R U
C75 C 0.45300(12) 0.24202(18) 0.45893(9) 0.0364(6) Uani 1 1 d . .
H75 H 0.4269 0.2529 0.4277 0.044 Uiso 1 1 calc R U
C76 C 0.43171(10) 0.20758(16) 0.50350(8) 0.0272(5) Uani 1 1 d . .
C77 C 0.36665(10) 0.19576(18) 0.50159(9) 0.0329(6) Uani 1 1 d . .
H77 H 0.3584 0.1768 0.5376 0.039 Uiso 1 1 calc R U
C78 C 0.34240(13) 0.1214(2) 0.46230(14) 0.0663(10) Uani 1 1 d . .
H78A H 0.3503 0.1384 0.4267 0.099 Uiso 1 1 calc R U
H78B H 0.3005 0.1162 0.4626 0.099 Uiso 1 1 calc R U
H78C H 0.3608 0.0618 0.4724 0.099 Uiso 1 1 calc R U
C79 C 0.33615(13) 0.2878(2) 0.48779(12) 0.0508(8) Uani 1 1 d . .
H79A H 0.3519 0.3353 0.5131 0.076 Uiso 1 1 calc R U
H79B H 0.2946 0.2808 0.4894 0.076 Uiso 1 1 calc R U
H79C H 0.3423 0.3065 0.4520 0.076 Uiso 1 1 calc R U
C80 C 0.57331(9) 0.19445(16) 0.59928(9) 0.0274(5) Uani 1 1 d . .
H80 H 0.5522 0.1988 0.6309 0.033 Uiso 1 1 calc R U
C81 C 0.59867(11) 0.09760(18) 0.59834(11) 0.0418(7) Uani 1 1 d . .
H81A H 0.5674 0.0519 0.5955 0.063 Uiso 1 1 calc R U
H81B H 0.6250 0.0869 0.6310 0.063 Uiso 1 1 calc R U
H81C H 0.6200 0.0916 0.5679 0.063 Uiso 1 1 calc R U
C82 C 0.62181(10) 0.26611(18) 0.60587(10) 0.0352(6) Uani 1 1 d . .
H82A H 0.6468 0.2572 0.5782 0.053 Uiso 1 1 calc R U
H82B H 0.6447 0.2587 0.6407 0.053 Uiso 1 1 calc R U
H82C H 0.6051 0.3285 0.6030 0.053 Uiso 1 1 calc R U
C5A C 0.39563(9) 0.51702(16) 0.82021(8) 0.0229(5) Uani 1 1 d . .
C6A C 0.34902(10) 0.57058(17) 0.78423(9) 0.0306(5) Uani 1 1 d . .
H6A H 0.3676 0.6157 0.7632 0.046 Uiso 1 1 calc R U
H6B H 0.3237 0.6030 0.8060 0.046 Uiso 1 1 calc R U
H6C H 0.3260 0.5271 0.7605 0.046 Uiso 1 1 calc R U

loop_
_atom_site_aniso_label
_atom_site_aniso_U_11
_atom_site_aniso_U_22
_atom_site_aniso_U_33
_atom_site_aniso_U_23
_atom_site_aniso_U_13
_atom_site_aniso_U_12
Co1 0.01815(15) 0.02455(16) 0.01461(15) -0.00399(11) -0.00152(11) -0.00225(12)
Co2 0.01727(14) 0.02154(16) 0.01328(15) -0.00247(11) 0.00051(11) -0.00131(11)
N1 0.0169(8) 0.0231(9) 0.0167(9) -0.0039(7) 0.0002(7) -0.0008(7)
N2 0.0206(9) 0.0210(9) 0.0171(9) -0.0016(7) -0.0027(7) 0.0015(7)
N3 0.0225(9) 0.0248(10) 0.0207(10) -0.0043(8) 0.0021(7) -0.0040(8)
N4 0.0206(9) 0.0332(10) 0.0177(9) -0.0068(8) -0.0007(7) 0.0015(8)
N5 0.0182(9) 0.0237(10) 0.0217(10) -0.0020(8) 0.0030(7) 0.0007(8)
N6 0.0197(9) 0.0240(9) 0.0124(8) -0.0011(7) 0.0009(7) 0.0008(8)
C1 0.0185(10) 0.0224(11) 0.0157(10) 0.0006(9) -0.0014(8) 0.0003(9)
C2 0.0197(10) 0.0269(12) 0.0139(10) -0.0002(9) 0.0000(8) 0.0016(9)
C3 0.0167(10) 0.0210(11) 0.0176(11) -0.0045(9) -0.0031(8) -0.0002(9)
C4 0.0166(10) 0.0245(11) 0.0127(10) -0.0045(8) -0.0005(8) -0.0008(9)
C5 0.0193(10) 0.0267(12) 0.0141(10) 0.0000(9) -0.0022(8) 0.0014(9)
C6 0.0171(10) 0.0247(11) 0.0220(11) 0.0008(9) -0.0005(8) -0.0009(9)
C7 0.0359(13) 0.0408(15) 0.0355(14) 0.0018(12) 0.0179(11) 0.0020(12)
C8 0.0277(12) 0.0369(13) 0.0197(11) -0.0084(10) 0.0027(9) 0.0029(10)
C9 0.0271(12) 0.0259(12) 0.0180(11) 0.0005(9) -0.0010(9) 0.0049(10)
C10 0.0292(13) 0.0353(14) 0.0371(14) 0.0030(11) 0.0020(11) 0.0100(11)
C11 0.0445(14) 0.0302(13) 0.0250(13) 0.0061(10) -0.0028(11) 0.0066(11)
C12 0.0363(13) 0.0238(12) 0.0302(13) -0.0016(10) -0.0025(10) 0.0053(10)
C13 0.0228(11) 0.0222(11) 0.0186(11) -0.0042(9) -0.0044(8) -0.0022(9)
C14 0.0316(13) 0.0388(14) 0.0216(12) -0.0032(10) -0.0040(10) 0.0094(11)
C15 0.0421(15) 0.0435(15) 0.0293(14) 0.0034(12) -0.0096(11) 0.0136(12)
C16 0.0554(17) 0.0363(14) 0.0197(12) 0.0052(11) -0.0065(11) 0.0015(13)
C17 0.0572(17) 0.0368(14) 0.0211(13) -0.0007(11) 0.0074(11) 0.0024(13)
C18 0.0355(13) 0.0270(12) 0.0196(11) 0.0018(9) 0.0026(9) 0.0035(10)
C19 0.0177(10) 0.0261(11) 0.0166(10) -0.0053(9) -0.0023(8) -0.0029(9)
C20 0.0287(12) 0.0299(12) 0.0156(11) -0.0024(9) 0.0026(9) 0.0032(10)
C21 0.0449(15) 0.0301(13) 0.0265(13) 0.0037(10) 0.0107(11) -0.0002(11)
C22 0.0386(14) 0.0440(16) 0.0313(14) 0.0044(12) 0.0130(11) -0.0082(12)
C23 0.0248(12) 0.0505(16) 0.0400(15) -0.0006(12) 0.0130(11) 0.0011(12)
C24 0.0248(12) 0.0331(13) 0.0327(13) 0.0004(11) 0.0039(10) 0.0027(10)
C25 0.0471(15) 0.0289(13) 0.0340(14) -0.0076(11) 0.0040(12) -0.0052(12)
C26 0.0236(11) 0.0288(12) 0.0261(12) -0.0118(10) 0.0057(9) -0.0055(10)
C27 0.0306(12) 0.0343(13) 0.0202(12) -0.0108(10) 0.0027(9) -0.0028(10)
C28 0.0233(11) 0.0419(14) 0.0179(11) -0.0078(10) -0.0005(9) -0.0039(10)
C29 0.0458(15) 0.0523(17) 0.0201(13) -0.0114(12) -0.0079(11) 0.0043(13)
C30 0.0335(13) 0.0221(11) 0.0230(12) -0.0049(9) 0.0041(10) -0.0048(10)
C31 0.0374(14) 0.0363(14) 0.0330(14) -0.0061(11) 0.0081(11) -0.0137(12)
C32 0.0509(17) 0.0382(15) 0.0435(16) -0.0013(12) 0.0188(13) -0.0167(13)
C33 0.0629(19) 0.0315(14) 0.0393(16) 0.0082(12) 0.0203(14) -0.0042(13)
C34 0.0495(16) 0.0284(13) 0.0322(14) 0.0029(11) 0.0085(12) 0.0085(12)
C35 0.0354(13) 0.0227(12) 0.0233(12) -0.0011(9) 0.0062(10) 0.0035(10)
C36 0.0328(14) 0.074(2) 0.0376(15) -0.0006(14) 0.0043(12) -0.0249(14)
C37 0.0382(16) 0.086(2) 0.056(2) 0.0014(18) 0.0053(14) -0.0087(17)
C38 0.058(2) 0.114(3) 0.067(2) -0.033(2) 0.0093(18) -0.047(2)
C39 0.0288(12) 0.0335(13) 0.0247(12) 0.0026(10) 0.0011(10) 0.0063(10)
C40 0.0340(14) 0.0621(19) 0.0451(17) -0.0143(14) 0.0059(12) 0.0094(14)
C41 0.0401(14) 0.0408(15) 0.0289(13) 0.0036(11) -0.0026(11) 0.0012(12)
C42 0.0250(11) 0.0377(13) 0.0155(11) -0.0077(10) -0.0103(9) 0.0056(10)
C43 0.0205(11) 0.0475(15) 0.0275(13) -0.0115(11) -0.0108(9) 0.0048(11)
C44 0.0274(13) 0.0596(19) 0.0411(16) -0.0110(14) -0.0092(11) 0.0125(13)
C45 0.0398(15) 0.0484(17) 0.0473(17) -0.0084(14) -0.0178(13) 0.0201(14)
C46 0.0421(15) 0.0437(15) 0.0276(13) -0.0008(12) -0.0117(11) 0.0078(13)
C47 0.0321(13) 0.0425(14) 0.0149(11) -0.0030(10) -0.0084(9) 0.0065(11)
C48 0.0446(14) 0.0379(14) 0.0189(12) 0.0031(10) 0.0039(10) 0.0088(12)
C49 0.070(2) 0.0559(18) 0.0208(13) 0.0020(12) 0.0048(13) 0.0078(15)
C50 0.0430(15) 0.0552(17) 0.0274(14) 0.0025(12) 0.0071(11) 0.0027(13)
C51 0.0226(12) 0.0572(17) 0.0352(14) -0.0136(13) -0.0014(10) 0.0026(12)
C52 0.0282(13) 0.067(2) 0.0505(18) -0.0166(15) 0.0006(12) -0.0076(14)
C53 0.0323(14) 0.077(2) 0.0567(19) -0.0117(17) 0.0101(13) 0.0078(15)
C54 0.0306(12) 0.0285(12) 0.0267(12) -0.0065(10) 0.0084(10) 0.0011(10)
C55 0.0219(11) 0.0254(11) 0.0156(10) -0.0040(9) -0.0023(8) 0.0045(9)
C56 0.0263(11) 0.0187(11) 0.0219(11) -0.0023(9) 0.0007(9) 0.0001(9)
C57 0.0203(10) 0.0245(11) 0.0205(11) 0.0018(9) 0.0009(8) -0.0023(9)
C58 0.0292(12) 0.0273(12) 0.0403(14) -0.0053(11) 0.0098(11) -0.0056(10)
C59 0.0180(10) 0.0218(11) 0.0293(12) -0.0052(9) 0.0076(9) -0.0060(9)
C60 0.0214(11) 0.0247(12) 0.0347(13) -0.0024(10) 0.0053(10) -0.0016(10)
C61 0.0268(12) 0.0326(13) 0.0461(16) -0.0045(12) 0.0084(11) 0.0045(11)
C62 0.0291(13) 0.0364(14) 0.0499(17) -0.0143(12) 0.0155(12) 0.0015(11)
C63 0.0319(13) 0.0366(14) 0.0321(13) -0.0094(11) 0.0124(11) -0.0069(11)
C64 0.0240(11) 0.0256(12) 0.0290(12) -0.0054(10) 0.0092(9) -0.0059(10)
C65 0.0350(13) 0.0366(14) 0.0261(12) 0.0016(11) 0.0109(10) 0.0001(11)
C66 0.0440(15) 0.0539(17) 0.0300(14) 0.0039(12) -0.0004(12) -0.0030(14)
C67 0.0553(17) 0.0398(15) 0.0419(16) 0.0062(13) 0.0174(13) -0.0019(14)
C68 0.0254(12) 0.0377(14) 0.0353(14) 0.0032(11) 0.0037(10) 0.0064(11)
C69 0.0564(18) 0.0548(18) 0.0382(16) -0.0040(14) -0.0048(14) -0.0035(15)
C70 0.0430(16) 0.0436(16) 0.0501(17) 0.0099(13) 0.0036(13) 0.0096(13)
C71 0.0292(12) 0.0240(11) 0.0141(10) -0.0039(9) 0.0044(9) 0.0020(10)
C72 0.0287(12) 0.0271(12) 0.0179(11) -0.0024(9) 0.0061(9) 0.0000(10)
C73 0.0344(13) 0.0343(13) 0.0288(13) -0.0017(11) 0.0131(10) -0.0011(11)
C74 0.0531(16) 0.0437(15) 0.0194(12) 0.0059(11) 0.0125(11) 0.0005(13)
C75 0.0475(15) 0.0443(15) 0.0169(12) 0.0027(11) 0.0019(10) 0.0058(13)
C76 0.0342(13) 0.0306(13) 0.0162(11) -0.0022(9) 0.0017(9) 0.0029(10)
C77 0.0335(13) 0.0414(14) 0.0216(12) 0.0011(11) -0.0046(10) 0.0029(11)
C78 0.0428(17) 0.074(2) 0.074(2) -0.0327(19) -0.0213(16) 0.0054(17)
C79 0.0437(16) 0.061(2) 0.0480(18) 0.0141(15) 0.0073(13) 0.0162(15)
C80 0.0226(11) 0.0366(13) 0.0235(12) 0.0004(10) 0.0049(9) 0.0016(10)
C81 0.0326(14) 0.0363(15) 0.0528(17) 0.0043(13) -0.0085(12) 0.0032(12)
C82 0.0285(12) 0.0426(15) 0.0349(14) -0.0043(12) 0.0051(10) -0.0048(11)
C5A 0.0202(10) 0.0299(12) 0.0190(11) -0.0019(9) 0.0036(8) 0.0003(9)
C6A 0.0244(11) 0.0405(14) 0.0267(12) -0.0019(11) 0.0024(9) 0.0067(11)

loop_
_atom_type_symbol
_atom_type_description
_atom_type_scat_dispersion_real
_atom_type_scat_dispersion_imag
_atom_type_scat_source
C C 0.0033 0.0016 'International Tables Vol C Tables 4.2.6.8 and 6.1.1.4'
H H 0.0000 0.0000 'International Tables Vol C Tables 4.2.6.8 and 6.1.1.4'
N N 0.0061 0.0033 'International Tables Vol C Tables 4.2.6.8 and 6.1.1.4'
Co Co 0.3494 0.9721 'International Tables Vol C Tables 4.2.6.8 and 6.1.1.4'

loop_
_geom_angle_atom_site_label_1
_geom_angle_atom_site_label_2
_geom_angle_atom_site_label_3
_geom_angle
N1 Co1 N4 120.65(8)
N1 Co1 N3 139.61(7)
N4 Co1 N3 97.17(8)
N2 Co2 N6 136.94(7)
N2 Co2 N5 122.26(7)
N6 Co2 N5 98.19(7)
C1 N1 C4 106.53(16)
C1 N1 Co1 140.28(14)
C4 N1 Co1 113.19(12)
C2 N2 C3 106.48(16)
C2 N2 Co2 138.89(15)
C3 N2 Co2 114.52(12)
C26 N3 C30 118.03(18)
C26 N3 Co1 115.96(15)
C30 N3 Co1 125.98(14)
C28 N4 C42 120.95(18)
C28 N4 Co1 117.53(16)
C42 N4 Co1 121.43(13)
C57 N5 C59 120.43(18)
C57 N5 Co2 117.12(14)
C59 N5 Co2 122.35(13)
C55 N6 C71 117.64(17)
C55 N6 Co2 115.17(13)
C71 N6 Co2 127.10(14)
C6 C1 N1 113.22(18)
C6 C1 C5A 125.07(19)
N1 C1 C5A 121.51(18)
C5 C2 N2 113.36(19)
C5 C2 C9 125.27(18)
N2 C2 C9 121.16(18)
N2 C3 C6 114.33(17)
N2 C3 C13 110.11(16)
C6 C3 C13 112.39(17)
N2 C3 C4 105.36(15)
C6 C3 C4 98.76(15)
C13 C3 C4 115.39(17)
N1 C4 C5 114.56(16)
N1 C4 C19 109.36(17)
C5 C4 C19 112.56(17)
N1 C4 C3 105.30(15)
C5 C4 C3 98.76(16)
C19 C4 C3 115.91(16)
C2 C5 C4 111.70(18)
C2 C5 H5 124.1
C4 C5 H5 124.1
C1 C6 C3 111.77(18)
C1 C6 H6 124.1
C3 C6 H6 124.1
C5A C7 H7A 109.5
C5A C7 H7B 109.5
H7A C7 H7B 109.5
C5A C7 H7C 109.5
H7A C7 H7C 109.5
H7B C7 H7C 109.5
C5A C8 H8A 109.5
C5A C8 H8B 109.5
H8A C8 H8B 109.5
C5A C8 H8C 109.5
H8A C8 H8C 109.5
H8B C8 H8C 109.5
C12 C9 C2 112.75(17)
C12 C9 C10 108.76(19)
C2 C9 C10 108.71(18)
C12 C9 C11 108.79(19)
C2 C9 C11 110.21(18)
C10 C9 C11 107.48(18)
C9 C10 H10A 109.5
C9 C10 H10B 109.5
H10A C10 H10B 109.5
C9 C10 H10C 109.5
H10A C10 H10C 109.5
H10B C10 H10C 109.5
C9 C11 H11A 109.5
C9 C11 H11B 109.5
H11A C11 H11B 109.5
C9 C11 H11C 109.5
H11A C11 H11C 109.5
H11B C11 H11C 109.5
C9 C12 H12A 109.5
C9 C12 H12B 109.5
H12A C12 H12B 109.5
C9 C12 H12C 109.5
H12A C12 H12C 109.5
H12B C12 H12C 109.5
C18 C13 C14 117.7(2)
C18 C13 C3 121.20(19)
C14 C13 C3 121.00(19)
C13 C14 C15 120.7(2)
C13 C14 H14 119.6
C15 C14 H14 119.6
C16 C15 C14 120.7(2)
C16 C15 H15 119.7
C14 C15 H15 119.7
C15 C16 C17 119.6(2)
C15 C16 H16 120.2
C17 C16 H16 120.2
C16 C17 C18 119.6(2)
C16 C17 H17 120.2
C18 C17 H17 120.2
C13 C18 C17 121.8(2)
C13 C18 H18 119.1
C17 C18 H18 119.1
C24 C19 C20 117.4(2)
C24 C19 C4 121.7(2)
C20 C19 C4 120.86(19)
C21 C20 C19 121.3(2)
C21 C20 H20 119.4
C19 C20 H20 119.4
C22 C21 C20 120.3(2)
C22 C21 H21 119.8
C20 C21 H21 119.8
C23 C22 C21 119.5(2)
C23 C22 H22 120.3
C21 C22 H22 120.3
C22 C23 C24 120.4(2)
C22 C23 H23 119.8
C24 C23 H23 119.8
C23 C24 C19 121.1(2)
C23 C24 H24 119.4
C19 C24 H24 119.4
C26 C25 H25A 109.5
C26 C25 H25B 109.5
H25A C25 H25B 109.5
C26 C25 H25C 109.5
H25A C25 H25C 109.5
H25B C25 H25C 109.5
N3 C26 C27 123.5(2)
N3 C26 C25 120.8(2)
C27 C26 C25 115.7(2)
C26 C27 C28 130.1(2)
C26 C27 H27 115.0
C28 C27 H27 115.0
N4 C28 C27 122.8(2)
N4 C28 C29 120.8(2)
C27 C28 C29 116.3(2)
C28 C29 H29A 109.5
C28 C29 H29B 109.5
H29A C29 H29B 109.5
C28 C29 H29C 109.5
H29A C29 H29C 109.5
H29B C29 H29C 109.5
C31 C30 C35 120.1(2)
C31 C30 N3 119.6(2)
C35 C30 N3 120.2(2)
C32 C31 C30 118.8(2)
C32 C31 C36 117.8(2)
C30 C31 C36 123.5(2)
C33 C32 C31 121.4(2)
C33 C32 H32 119.3
C31 C32 H32 119.3
C32 C33 C34 119.9(2)
C32 C33 H33 120.0
C34 C33 H33 120.0
C33 C34 C35 121.3(3)
C33 C34 H34 119.3
C35 C34 H34 119.3
C34 C35 C30 118.5(2)
C34 C35 C39 119.8(2)
C30 C35 C39 121.7(2)
C37 C36 C31 110.8(2)
C37 C36 C38 109.8(2)
C31 C36 C38 111.7(3)
C37 C36 H36 108.1
C31 C36 H36 108.1
C38 C36 H36 108.1
C36 C37 H37A 109.5
C36 C37 H37B 109.5
H37A C37 H37B 109.5
C36 C37 H37C 109.5
H37A C37 H37C 109.5
H37B C37 H37C 109.5
C36 C38 H38A 109.5
C36 C38 H38B 109.5
H38A C38 H38B 109.5
C36 C38 H38C 109.5
H38A C38 H38C 109.5
H38B C38 H38C 109.5
C35 C39 C40 112.0(2)
C35 C39 C41 113.0(2)
C40 C39 C41 109.8(2)
C35 C39 H39 107.3
C40 C39 H39 107.3
C41 C39 H39 107.3
C39 C40 H40A 109.5
C39 C40 H40B 109.5
H40A C40 H40B 109.5
C39 C40 H40C 109.5
H40A C40 H40C 109.5
H40B C40 H40C 109.5
C39 C41 H41A 109.5
C39 C41 H41B 109.5
H41A C41 H41B 109.5
C39 C41 H41C 109.5
H41A C41 H41C 109.5
H41B C41 H41C 109.5
C47 C42 C43 121.0(2)
C47 C42 N4 121.5(2)
C43 C42 N4 117.4(2)
C44 C43 C42 117.7(3)
C44 C43 C51 120.8(2)
C42 C43 C51 121.5(2)
C45 C44 C43 122.0(3)
C45 C44 H44 119.0
C43 C44 H44 119.0
C46 C45 C44 119.5(3)
C46 C45 H45 120.2
C44 C45 H45 120.2
C45 C46 C47 121.5(3)
C45 C46 H46 119.3
C47 C46 H46 119.3
C46 C47 C42 118.2(2)
C46 C47 C48 117.8(2)
C42 C47 C48 123.9(2)
C47 C48 C50 110.6(2)
C47 C48 C49 112.0(2)
C50 C48 C49 109.7(2)
C47 C48 H48 108.1
C50 C48 H48 108.1
C49 C48 H48 108.1
C48 C49 H49A 109.5
C48 C49 H49B 109.5
H49A C49 H49B 109.5
C48 C49 H49C 109.5
H49A C49 H49C 109.5
H49B C49 H49C 109.5
C48 C50 H50A 109.5
C48 C50 H50B 109.5
H50A C50 H50B 109.5
C48 C50 H50C 109.5
H50A C50 H50C 109.5
H50B C50 H50C 109.5
C43 C51 C53 113.3(2)
C43 C51 C52 110.2(2)
C53 C51 C52 109.5(2)
C43 C51 H51 107.9
C53 C51 H51 107.9
C52 C51 H51 107.9
C51 C52 H52A 109.5
C51 C52 H52B 109.5
H52A C52 H52B 109.5
C51 C52 H52C 109.5
H52A C52 H52C 109.5
H52B C52 H52C 109.5
C51 C53 H53A 109.5
C51 C53 H53B 109.5
H53A C53 H53B 109.5
C51 C53 H53C 109.5
H53A C53 H53C 109.5
H53B C53 H53C 109.5
C55 C54 H54A 109.5
C55 C54 H54B 109.5
H54A C54 H54B 109.5
C55 C54 H54C 109.5
H54A C54 H54C 109.5
H54B C54 H54C 109.5
N6 C55 C56 124.00(19)
N6 C55 C54 120.56(19)
C56 C55 C54 115.43(19)
C55 C56 C57 130.4(2)
C55 C56 H56 114.8
C57 C56 H56 114.8
N5 C57 C56 122.84(19)
N5 C57 C58 121.20(19)
C56 C57 C58 115.93(19)
C57 C58 H58A 109.5
C57 C58 H58B 109.5
H58A C58 H58B 109.5
C57 C58 H58C 109.5
H58A C58 H58C 109.5
H58B C58 H58C 109.5
C64 C59 C60 120.4(2)
C64 C59 N5 121.41(19)
C60 C59 N5 118.14(19)
C61 C60 C59 118.5(2)
C61 C60 C68 119.6(2)
C59 C60 C68 121.8(2)
C62 C61 C60 121.4(2)
C62 C61 H61 119.3
C60 C61 H61 119.3
C63 C62 C61 119.6(2)
C63 C62 H62 120.2
C61 C62 H62 120.2
C62 C63 C64 121.7(2)
C62 C63 H63 119.2
C64 C63 H63 119.2
C63 C64 C59 118.4(2)
C63 C64 C65 117.8(2)
C59 C64 C65 123.74(19)
C64 C65 C66 110.0(2)
C64 C65 C67 112.3(2)
C66 C65 C67 109.8(2)
C64 C65 H65 108.2
C66 C65 H65 108.2
C67 C65 H65 108.2
C65 C66 H66A 109.5
C65 C66 H66B 109.5
H66A C66 H66B 109.5
C65 C66 H66C 109.5
H66A C66 H66C 109.5
H66B C66 H66C 109.5
C65 C67 H67A 109.5
C65 C67 H67B 109.5
H67A C67 H67B 109.5
C65 C67 H67C 109.5
H67A C67 H67C 109.5
H67B C67 H67C 109.5
C60 C68 C69 109.9(2)
C60 C68 C70 113.0(2)
C69 C68 C70 110.8(2)
C60 C68 H68 107.7
C69 C68 H68 107.7
C70 C68 H68 107.7
C68 C69 H69A 109.5
C68 C69 H69B 109.5
H69A C69 H69B 109.5
C68 C69 H69C 109.5
H69A C69 H69C 109.5
H69B C69 H69C 109.5
C68 C70 H70A 109.5
C68 C70 H70B 109.5
H70A C70 H70B 109.5
C68 C70 H70C 109.5
H70A C70 H70C 109.5
H70B C70 H70C 109.5
C72 C71 C76 120.0(2)
C72 C71 N6 121.47(19)
C76 C71 N6 118.44(19)
C73 C72 C71 118.8(2)
C73 C72 C80 119.0(2)
C71 C72 C80 122.11(19)
C74 C73 C72 121.2(2)
C74 C73 H73 119.4
C72 C73 H73 119.4
C75 C74 C73 119.3(2)
C75 C74 H74 120.4
C73 C74 H74 120.4
C74 C75 C76 121.7(2)
C74 C75 H75 119.2
C76 C75 H75 119.2
C75 C76 C71 118.8(2)
C75 C76 C77 118.4(2)
C71 C76 C77 122.8(2)
C76 C77 C78 112.5(2)
C76 C77 C79 110.0(2)
C78 C77 C79 109.9(2)
C76 C77 H77 108.1
C78 C77 H77 108.1
C79 C77 H77 108.1
C77 C78 H78A 109.5
C77 C78 H78B 109.5
H78A C78 H78B 109.5
C77 C78 H78C 109.5
H78A C78 H78C 109.5
H78B C78 H78C 109.5
C77 C79 H79A 109.5
C77 C79 H79B 109.5
H79A C79 H79B 109.5
C77 C79 H79C 109.5
H79A C79 H79C 109.5
H79B C79 H79C 109.5
C81 C80 C72 110.4(2)
C81 C80 C82 109.9(2)
C72 C80 C82 113.3(2)
C81 C80 H80 107.7
C72 C80 H80 107.7
C82 C80 H80 107.7
C80 C81 H81A 109.5
C80 C81 H81B 109.5
H81A C81 H81B 109.5
C80 C81 H81C 109.5
H81A C81 H81C 109.5
H81B C81 H81C 109.5
C80 C82 H82A 109.5
C80 C82 H82B 109.5
H82A C82 H82B 109.5
C80 C82 H82C 109.5
H82A C82 H82C 109.5
H82B C82 H82C 109.5
C1 C5A C8 112.35(17)
C1 C5A C6A 108.72(17)
C8 C5A C6A 108.54(19)
C1 C5A C7 110.40(18)
C8 C5A C7 109.01(18)
C6A C5A C7 107.68(18)
C5A C6A H6A 109.5
C5A C6A H6B 109.5
H6A C6A H6B 109.5
C5A C6A H6C 109.5
H6A C6A H6C 109.5
H6B C6A H6C 109.5

loop_
_geom_bond_atom_site_label_1
_geom_bond_atom_site_label_2
_geom_bond_distance
Co1 N1 1.8677(17)
Co1 N4 1.9732(18)
Co1 N3 1.9745(18)
Co2 N2 1.8625(17)
Co2 N6 1.9694(17)
Co2 N5 1.9791(17)
N1 C1 1.389(3)
N1 C4 1.489(3)
N2 C2 1.395(3)
N2 C3 1.486(3)
N3 C26 1.345(3)
N3 C30 1.447(3)
N4 C28 1.325(3)
N4 C42 1.452(3)
N5 C57 1.322(3)
N5 C59 1.446(3)
N6 C55 1.342(3)
N6 C71 1.448(3)
C1 C6 1.345(3)
C1 C5A 1.527(3)
C2 C5 1.337(3)
C2 C9 1.534(3)
C3 C6 1.504(3)
C3 C13 1.532(3)
C3 C4 1.601(3)
C4 C5 1.512(3)
C4 C19 1.519(3)
C5 H5 0.9500
C6 H6 0.9500
C7 C5A 1.539(3)
C7 H7A 0.9800
C7 H7B 0.9800
C7 H7C 0.9800
C8 C5A 1.532(3)
C8 H8A 0.9800
C8 H8B 0.9800
C8 H8C 0.9800
C9 C12 1.530(3)
C9 C10 1.534(3)
C9 C11 1.544(3)
C10 H10A 0.9800
C10 H10B 0.9800
C10 H10C 0.9800
C11 H11A 0.9800
C11 H11B 0.9800
C11 H11C 0.9800
C12 H12A 0.9800
C12 H12B 0.9800
C12 H12C 0.9800
C13 C18 1.385(3)
C13 C14 1.391(3)
C14 C15 1.391(3)
C14 H14 0.9500
C15 C16 1.374(4)
C15 H15 0.9500
C16 C17 1.380(4)
C16 H16 0.9500
C17 C18 1.393(3)
C17 H17 0.9500
C18 H18 0.9500
C19 C24 1.392(3)
C19 C20 1.401(3)
C20 C21 1.384(3)
C20 H20 0.9500
C21 C22 1.378(4)
C21 H21 0.9500
C22 C23 1.378(4)
C22 H22 0.9500
C23 C24 1.388(3)
C23 H23 0.9500
C24 H24 0.9500
C25 C26 1.507(3)
C25 H25A 0.9800
C25 H25B 0.9800
C25 H25C 0.9800
C26 C27 1.401(3)
C27 C28 1.405(3)
C27 H27 0.9500
C28 C29 1.522(3)
C29 H29A 0.9800
C29 H29B 0.9800
C29 H29C 0.9800
C30 C31 1.403(3)
C30 C35 1.408(3)
C31 C32 1.395(4)
C31 C36 1.524(4)
C32 C33 1.366(4)
C32 H32 0.9500
C33 C34 1.373(4)
C33 H33 0.9500
C34 C35 1.396(3)
C34 H34 0.9500
C35 C39 1.516(3)
C36 C37 1.524(4)
C36 C38 1.529(4)
C36 H36 1.0000
C37 H37A 0.9800
C37 H37B 0.9800
C37 H37C 0.9800
C38 H38A 0.9800
C38 H38B 0.9800
C38 H38C 0.9800
C39 C40 1.529(3)
C39 C41 1.531(3)
C39 H39 1.0000
C40 H40A 0.9800
C40 H40B 0.9800
C40 H40C 0.9800
C41 H41A 0.9800
C41 H41B 0.9800
C41 H41C 0.9800
C42 C47 1.402(3)
C42 C43 1.412(3)
C43 C44 1.389(4)
C43 C51 1.509(4)
C44 C45 1.377(4)
C44 H44 0.9500
C45 C46 1.373(4)
C45 H45 0.9500
C46 C47 1.396(3)
C46 H46 0.9500
C47 C48 1.518(3)
C48 C50 1.521(4)
C48 C49 1.533(3)
C48 H48 1.0000
C49 H49A 0.9800
C49 H49B 0.9800
C49 H49C 0.9800
C50 H50A 0.9800
C50 H50B 0.9800
C50 H50C 0.9800
C51 C53 1.533(4)
C51 C52 1.544(4)
C51 H51 1.0000
C52 H52A 0.9800
C52 H52B 0.9800
C52 H52C 0.9800
C53 H53A 0.9800
C53 H53B 0.9800
C53 H53C 0.9800
C54 C55 1.513(3)
C54 H54A 0.9800
C54 H54B 0.9800
C54 H54C 0.9800
C55 C56 1.399(3)
C56 C57 1.410(3)
C56 H56 0.9500
C57 C58 1.506(3)
C58 H58A 0.9800
C58 H58B 0.9800
C58 H58C 0.9800
C59 C64 1.406(3)
C59 C60 1.406(3)
C60 C61 1.388(3)
C60 C68 1.517(3)
C61 C62 1.382(4)
C61 H61 0.9500
C62 C63 1.369(4)
C62 H62 0.9500
C63 C64 1.392(3)
C63 H63 0.9500
C64 C65 1.517(3)
C65 C66 1.531(4)
C65 C67 1.533(3)
C65 H65 1.0000
C66 H66A 0.9800
C66 H66B 0.9800
C66 H66C 0.9800
C67 H67A 0.9800
C67 H67B 0.9800
C67 H67C 0.9800
C68 C69 1.530(4)
C68 C70 1.534(3)
C68 H68 1.0000
C69 H69A 0.9800
C69 H69B 0.9800
C69 H69C 0.9800
C70 H70A 0.9800
C70 H70B 0.9800
C70 H70C 0.9800
C71 C72 1.398(3)
C71 C76 1.413(3)
C72 C73 1.397(3)
C72 C80 1.520(3)
C73 C74 1.388(3)
C73 H73 0.9500
C74 C75 1.372(4)
C74 H74 0.9500
C75 C76 1.390(3)
C75 H75 0.9500
C76 C77 1.521(3)
C77 C78 1.526(4)
C77 C79 1.526(4)
C77 H77 1.0000
C78 H78A 0.9800
C78 H78B 0.9800
C78 H78C 0.9800
C79 H79A 0.9800
C79 H79B 0.9800
C79 H79C 0.9800
C80 C81 1.519(3)
C80 C82 1.526(3)
C80 H80 1.0000
C81 H81A 0.9800
C81 H81B 0.9800
C81 H81C 0.9800
C82 H82A 0.9800
C82 H82B 0.9800
C82 H82C 0.9800
C5A C6A 1.536(3)
C6A H6A 0.9800
C6A H6B 0.9800
C6A H6C 0.9800
